data_2023251
loop_
_publ_author_name
'Albert A. M., Dharani'
'Nagaraj, Achyuta'
'Somarathinam, Kanagasabai'
'Vinayagam, Pavunkumar'
'Arasambattu K., Mohanakrishnan'
'Kothandan, Gugan'

_publ_section_title
;
 Crystal structure and Hirshfeld surface analysis of
 (E)-N-(2-styrylphenyl)benzenesulfonamide
;
_journal_coeditor_code NX2013
_journal_issue 10
_journal_name_full 'Acta Crystallographica Section E Crystallographic Communications'
_journal_paper_doi 10.1107/S2056989024008892
_journal_volume 80
_journal_year 2024
_chemical_formula_iupac 'C20 H17 N O2 S'
_chemical_formula_moiety 'C20 H17 N O2 S'
_chemical_formula_sum 'C20 H17 N O2 S'
_chemical_formula_weight 335.40
_chemical_name_common
;
(<i>E</i>)-<i>N</i>-(2-Styrylphenyl)benzenesulfonamide
;
_chemical_name_systematic
;
<i>N</i>-{2-[(<i>E</i>)-2-Phenylethenyl]phenyl}benzenesulfonamide
;
_space_group_crystal_system monoclinic
_space_group_IT_number 14
_space_group_name_Hall '-P 2ybc'
_space_group_name_H-M_alt 'P 1 21/c 1'
_atom_sites_solution_hydrogens mixed
_atom_sites_solution_primary dual
_audit_creation_method
;
Olex2 1.5
(compiled 2024.02.16 svn.r378c4104 for OlexSys, GUI svn.r6928)
;
_cell_angle_alpha 90
_cell_angle_beta 107.5050(10)
_cell_angle_gamma 90
_cell_formula_units_Z 4
_cell_length_a 13.73200(10)
_cell_length_b 8.24750(10)
_cell_length_c 15.5387(2)
_cell_measurement_reflns_used 18551
_cell_measurement_temperature 100.01(10)
_cell_measurement_theta_max 77.5640
_cell_measurement_theta_min 5.0930
_cell_volume 1678.33(3)
_computing_cell_refinement
;
CrysAlisPro 1.171.42.70a (Rigaku OD, 2022)
;
_computing_data_collection
;
CrysAlisPro 1.171.42.70a (Rigaku OD, 2022)
;
_computing_data_reduction
;
CrysAlisPro 1.171.42.70a (Rigaku OD, 2022)
;
_computing_molecular_graphics
;
Olex2 1.5 (Dolomanov <i>et al.</i>,  2009)
;
_computing_publication_material
;
Olex2 1.5 (Dolomanov <i>et al.</i>,  2009)
;
_computing_structure_refinement
;
<i>SHELXL2019/3</i> (Sheldrick, 2015b)
;
_computing_structure_solution
;
<i>SHELXT2018/2</i> (Sheldrick, 2015a)
;
_diffrn_ambient_temperature 100.01(10)
_diffrn_detector 'Hybrid Pixel Array Detector'
_diffrn_detector_area_resol_mean 10.0000
_diffrn_measured_fraction_theta_full 1.000
_diffrn_measured_fraction_theta_max 0.992
_diffrn_measurement_device 'four-circle diffractometer'
_diffrn_measurement_device_type 'SuperNova, Dual, Cu at home/near, HyPix'
_diffrn_measurement_method '\w scans'
_diffrn_radiation_monochromator mirror
_diffrn_radiation_probe x-ray
_diffrn_radiation_type 'Cu K\a'
_diffrn_radiation_wavelength 1.54184
_diffrn_reflns_av_R_equivalents 0.0390
_diffrn_reflns_av_unetI/netI 0.0177
_diffrn_reflns_limit_h_max 17
_diffrn_reflns_limit_h_min -17
_diffrn_reflns_limit_k_max 10
_diffrn_reflns_limit_k_min -10
_diffrn_reflns_limit_l_max 19
_diffrn_reflns_limit_l_min -19
_diffrn_reflns_number 37664
_diffrn_reflns_theta_full 67.684
_diffrn_reflns_theta_max 77.716
_diffrn_reflns_theta_min 3.375
_diffrn_source 'micro-focus sealed X-ray tube'
_exptl_absorpt_coefficient_mu 1.802
_exptl_absorpt_correction_T_max 1.000
_exptl_absorpt_correction_T_min 0.560
_exptl_absorpt_correction_type gaussian
_exptl_absorpt_process_details
;
(CrysAlisPro; Rigaku OD, 2022)
;
_exptl_crystal_colour 'clear intense colourless'
_exptl_crystal_density_diffrn 1.327
_exptl_crystal_description block
_exptl_crystal_F_000 704
_exptl_crystal_size_max 0.21
_exptl_crystal_size_mid 0.14
_exptl_crystal_size_min 0.1
_refine_diff_density_max 0.359
_refine_diff_density_min -0.463
_refine_ls_extinction_method none
_refine_ls_goodness_of_fit_ref 1.073
_refine_ls_hydrogen_treatment mixed
_refine_ls_matrix_type full
_refine_ls_number_parameters 221
_refine_ls_number_reflns 3562
_refine_ls_number_restraints 0
_refine_ls_restrained_S_all 1.073
_refine_ls_R_factor_all 0.0329
_refine_ls_R_factor_gt 0.0316
_refine_ls_shift/su_max 0.001
_refine_ls_shift/su_mean 0.000
_refine_ls_structure_factor_coef Fsqd
_refine_ls_weighting_details 'w=1/[\s^2^(Fo^2^)+(0.0413P)^2^+0.6550P] where P=(Fo^2^+2Fc^2^)/3'
_refine_ls_weighting_scheme calc
_refine_ls_wR_factor_gt 0.0834
_refine_ls_wR_factor_ref 0.0844
_reflns_number_gt 3380
_reflns_number_total 3562
_reflns_threshold_expression 'I > 2\s(I)'
_cod_data_source_file nx2013.cif
_cod_data_source_block I
_cod_database_code 2023251
_shelx_space_group_comment
;
The symmetry employed for this shelxl refinement is uniquely defined
by the following loop, which should always be used as a source of
symmetry information in preference to the above space-group names.
They are only intended as comments.
;
_shelx_estimated_absorpt_t_min 0.703
_shelx_estimated_absorpt_t_max 0.840

loop_
_space_group_symop_operation_xyz
'x, y, z'
'-x, y+1/2, -z+1/2'
'-x, -y, -z'
'x, -y-1/2, z-1/2'

loop_
_atom_site_type_symbol
_atom_site_label
_atom_site_fract_x
_atom_site_fract_y
_atom_site_fract_z
_atom_site_U_iso_or_equiv
_atom_site_adp_type
_atom_site_calc_flag
_atom_site_occupancy
_atom_site_disorder_assembly
_atom_site_disorder_group
S S1 0.47127(2) 0.62654(3) 0.61679(2) 0.02047(10) Uani d 1 . .
O O1 0.56671(6) 0.60255(11) 0.59762(6) 0.0253(2) Uani d 1 . .
O O2 0.47052(7) 0.64449(11) 0.70812(6) 0.0267(2) Uani d 1 . .
N N1 0.40171(7) 0.46841(12) 0.57421(7) 0.0195(2) Uani d 1 . .
C C1 0.31138(8) 0.42782(14) 0.59774(8) 0.0187(2) Uani d 1 . .
C C2 0.21387(8) 0.44410(13) 0.53465(8) 0.0183(2) Uani d 1 . .
C C6 0.32417(10) 0.35980(15) 0.68241(8) 0.0235(3) Uani d 1 . .
H H6 0.390750 0.349266 0.723729 0.028 Uiso calc 1 . .
C C3 0.13033(9) 0.38948(14) 0.56134(8) 0.0212(2) Uani d 1 . .
H H3 0.063492 0.398483 0.520299 0.025 Uiso calc 1 . .
C C15 0.10379(9) 0.56186(14) 0.28252(8) 0.0211(2) Uani d 1 . .
C C13 0.20040(8) 0.51323(14) 0.44460(8) 0.0197(2) Uani d 1 . .
H H13 0.254825 0.576531 0.436591 0.024 Uiso calc 1 . .
C C14 0.11773(9) 0.49428(14) 0.37298(8) 0.0214(2) Uani d 1 . .
H H14 0.063239 0.431619 0.381352 0.026 Uiso calc 1 . .
C C8 0.41068(9) 0.79664(14) 0.55434(8) 0.0217(2) Uani d 1 . .
C C9 0.41757(9) 0.82218(15) 0.46753(9) 0.0243(2) Uani d 1 . .
H H9 0.458356 0.753136 0.443539 0.029 Uiso calc 1 . .
C C20 0.17418(10) 0.66848(16) 0.26366(9) 0.0260(3) Uani d 1 . .
H H20 0.232179 0.702399 0.311078 0.031 Uiso calc 1 . .
C C16 0.01775(9) 0.51760(15) 0.21170(8) 0.0252(3) Uani d 1 . .
H H16 -0.032413 0.449058 0.223398 0.030 Uiso calc 1 . .
C C7 0.35190(10) 0.89704(16) 0.59075(9) 0.0276(3) Uani d 1 . .
H H7 0.349045 0.879951 0.650404 0.033 Uiso calc 1 . .
C C4 0.14281(10) 0.32289(15) 0.64586(9) 0.0247(3) Uani d 1 . .
H H4 0.084878 0.287896 0.662230 0.030 Uiso calc 1 . .
C C5 0.23998(10) 0.30723(16) 0.70673(8) 0.0260(3) Uani d 1 . .
H H5 0.248753 0.260922 0.764550 0.031 Uiso calc 1 . .
C C18 0.07681(11) 0.67486(17) 0.10673(9) 0.0306(3) Uani d 1 . .
H H18 0.068938 0.710281 0.046843 0.037 Uiso calc 1 . .
C C19 0.16044(10) 0.72510(17) 0.17695(9) 0.0292(3) Uani d 1 . .
H H19 0.208369 0.798530 0.165462 0.035 Uiso calc 1 . .
C C10 0.36395(10) 0.94990(16) 0.41689(9) 0.0280(3) Uani d 1 . .
H H10 0.368583 0.969798 0.358024 0.034 Uiso calc 1 . .
C C17 0.00479(10) 0.57280(17) 0.12428(9) 0.0307(3) Uani d 1 . .
H H17 -0.053439 0.540529 0.076612 0.037 Uiso calc 1 . .
C C11 0.30336(11) 1.04897(16) 0.45224(10) 0.0322(3) Uani d 1 . .
H H11 0.265829 1.135175 0.416894 0.039 Uiso calc 1 . .
C C12 0.29735(11) 1.02292(16) 0.53841(10) 0.0334(3) Uani d 1 . .
H H12 0.255793 1.091263 0.561936 0.040 Uiso calc 1 . .
H H1 0.4039(13) 0.447(2) 0.5188(12) 0.036(4) Uiso d 1 . .

loop_
_atom_site_aniso_label
_atom_site_aniso_U_11
_atom_site_aniso_U_22
_atom_site_aniso_U_33
_atom_site_aniso_U_12
_atom_site_aniso_U_13
_atom_site_aniso_U_23
S1 0.01609(15) 0.02539(16) 0.01903(16) -0.00204(10) 0.00389(11) -0.00271(10)
O1 0.0159(4) 0.0348(5) 0.0244(4) -0.0009(3) 0.0046(3) -0.0016(4)
O2 0.0253(4) 0.0339(5) 0.0197(4) -0.0052(4) 0.0052(3) -0.0049(3)
N1 0.0165(4) 0.0227(5) 0.0189(5) 0.0000(4) 0.0046(4) -0.0018(4)
C1 0.0176(5) 0.0178(5) 0.0212(5) 0.0009(4) 0.0064(4) -0.0017(4)
C2 0.0184(5) 0.0164(5) 0.0198(5) 0.0008(4) 0.0056(4) -0.0016(4)
C6 0.0235(6) 0.0246(6) 0.0210(6) 0.0016(4) 0.0044(5) 0.0005(4)
C3 0.0188(5) 0.0216(5) 0.0234(6) -0.0002(4) 0.0069(4) -0.0017(4)
C15 0.0196(5) 0.0220(6) 0.0211(5) 0.0029(4) 0.0051(4) -0.0006(4)
C13 0.0177(5) 0.0196(5) 0.0223(6) 0.0002(4) 0.0067(4) 0.0014(4)
C14 0.0199(5) 0.0217(5) 0.0226(6) -0.0019(4) 0.0066(4) 0.0001(4)
C8 0.0180(5) 0.0203(5) 0.0261(6) -0.0044(4) 0.0054(4) -0.0032(4)
C9 0.0218(6) 0.0247(6) 0.0268(6) -0.0023(5) 0.0077(5) -0.0031(5)
C20 0.0229(6) 0.0285(6) 0.0249(6) 0.0001(5) 0.0048(5) 0.0036(5)
C16 0.0223(6) 0.0266(6) 0.0248(6) 0.0016(5) 0.0039(5) -0.0026(5)
C7 0.0293(6) 0.0239(6) 0.0326(7) -0.0036(5) 0.0139(5) -0.0055(5)
C4 0.0261(6) 0.0247(6) 0.0273(6) -0.0028(5) 0.0142(5) -0.0015(5)
C5 0.0322(6) 0.0267(6) 0.0203(6) -0.0001(5) 0.0096(5) 0.0028(5)
C18 0.0362(7) 0.0348(7) 0.0214(6) 0.0149(6) 0.0093(5) 0.0055(5)
C19 0.0299(6) 0.0305(7) 0.0298(7) 0.0063(5) 0.0125(5) 0.0080(5)
C10 0.0286(6) 0.0256(6) 0.0291(6) -0.0039(5) 0.0075(5) 0.0013(5)
C17 0.0303(7) 0.0348(7) 0.0223(6) 0.0084(5) 0.0009(5) -0.0032(5)
C11 0.0329(7) 0.0210(6) 0.0422(8) 0.0004(5) 0.0106(6) 0.0022(5)
C12 0.0367(7) 0.0221(6) 0.0456(8) 0.0022(5) 0.0189(6) -0.0043(6)

loop_
_atom_type_symbol
_atom_type_description
_atom_type_scat_dispersion_real
_atom_type_scat_dispersion_imag
_atom_type_scat_source
C C 0.0181 0.0091 'International Tables Vol C Tables 4.2.6.8 and 6.1.1.4'
H H 0.0000 0.0000 'International Tables Vol C Tables 4.2.6.8 and 6.1.1.4'
N N 0.0311 0.0180 'International Tables Vol C Tables 4.2.6.8 and 6.1.1.4'
O O 0.0492 0.0322 'International Tables Vol C Tables 4.2.6.8 and 6.1.1.4'
S S 0.3331 0.5567 'International Tables Vol C Tables 4.2.6.8 and 6.1.1.4'

loop_
_exptl_crystal_face_index_h
_exptl_crystal_face_index_k
_exptl_crystal_face_index_l
_exptl_crystal_face_perp_dist
-8 -2 0 0.1109
-4 3 -6 0.1030
4 4 -5 0.0923
8 2 1 0.0912
-1 -2 9 0.0346
-5 3 8 0.0373
0 3 -8 0.0794
5 -4 -6 0.0454
-8 1 7 0.0721
6 1 -9 0.0632

loop_
_geom_angle_atom_site_label_1
_geom_angle_atom_site_label_2
_geom_angle_atom_site_label_3
_geom_angle_site_symmetry_1
_geom_angle_site_symmetry_3
_geom_angle
_geom_angle_publ_flag
O1 S1 N1 . . 105.29(5) y
O1 S1 C8 . . 107.63(6) y
O2 S1 O1 . . 119.83(5) y
O2 S1 N1 . . 107.85(5) y
O2 S1 C8 . . 108.68(6) y
N1 S1 C8 . . 106.87(5) y
S1 N1 H1 . . 111.2(11) ?
C1 N1 S1 . . 121.88(8) y
C1 N1 H1 . . 119.1(11) ?
C2 C1 N1 . . 120.96(10) ?
C6 C1 N1 . . 117.52(10) ?
C6 C1 C2 . . 121.33(11) ?
C1 C2 C13 . . 121.39(10) ?
C3 C2 C1 . . 116.96(10) ?
C3 C2 C13 . . 121.65(10) ?
C1 C6 H6 . . 119.9 ?
C5 C6 C1 . . 120.27(11) ?
C5 C6 H6 . . 119.9 ?
C2 C3 H3 . . 119.1 ?
C4 C3 C2 . . 121.82(11) ?
C4 C3 H3 . . 119.1 ?
C20 C15 C14 . . 122.56(11) ?
C16 C15 C14 . . 119.30(11) ?
C16 C15 C20 . . 118.14(11) ?
C2 C13 H13 . . 117.3 ?
C14 C13 C2 . . 125.34(11) ?
C14 C13 H13 . . 117.3 ?
C15 C14 H14 . . 117.1 ?
C13 C14 C15 . . 125.78(11) ?
C13 C14 H14 . . 117.1 ?
C9 C8 S1 . . 119.56(9) ?
C7 C8 S1 . . 119.01(10) ?
C7 C8 C9 . . 121.31(12) ?
C8 C9 H9 . . 120.5 ?
C10 C9 C8 . . 118.96(12) ?
C10 C9 H9 . . 120.5 ?
C15 C20 H20 . . 119.5 ?
C19 C20 C15 . . 120.97(12) ?
C19 C20 H20 . . 119.5 ?
C15 C16 H16 . . 119.6 ?
C17 C16 C15 . . 120.79(12) ?
C17 C16 H16 . . 119.6 ?
C8 C7 H7 . . 120.6 ?
C8 C7 C12 . . 118.90(13) ?
C12 C7 H7 . . 120.6 ?
C3 C4 H4 . . 120.0 ?
C3 C4 C5 . . 120.09(11) ?
C5 C4 H4 . . 120.0 ?
C6 C5 C4 . . 119.53(11) ?
C6 C5 H5 . . 120.2 ?
C4 C5 H5 . . 120.2 ?
C19 C18 H18 . . 120.1 ?
C17 C18 H18 . . 120.1 ?
C17 C18 C19 . . 119.80(12) ?
C20 C19 C18 . . 120.18(13) ?
C20 C19 H19 . . 119.9 ?
C18 C19 H19 . . 119.9 ?
C9 C10 H10 . . 120.0 ?
C9 C10 C11 . . 120.03(12) ?
C11 C10 H10 . . 120.0 ?
C16 C17 H17 . . 120.0 ?
C18 C17 C16 . . 120.06(12) ?
C18 C17 H17 . . 120.0 ?
C10 C11 H11 . . 119.7 ?
C12 C11 C10 . . 120.53(13) ?
C12 C11 H11 . . 119.7 ?
C7 C12 H12 . . 119.9 ?
C11 C12 C7 . . 120.25(13) ?
C11 C12 H12 . . 119.9 ?

loop_
_geom_bond_atom_site_label_1
_geom_bond_atom_site_label_2
_geom_bond_site_symmetry_2
_geom_bond_distance
_geom_bond_publ_flag
S1 O1 . 1.4422(9) y
S1 O2 . 1.4300(9) y
S1 N1 . 1.6342(10) y
S1 C8 . 1.7653(12) y
N1 C1 . 1.4343(14) y
N1 H1 . 0.888(18) ?
C1 C2 . 1.4080(15) ?
C1 C6 . 1.3918(16) ?
C2 C3 . 1.4061(16) ?
C2 C13 . 1.4701(15) ?
C6 H6 . 0.9500 ?
C6 C5 . 1.3894(17) ?
C3 H3 . 0.9500 ?
C3 C4 . 1.3859(17) ?
C15 C14 . 1.4702(16) ?
C15 C20 . 1.4013(17) ?
C15 C16 . 1.3993(16) ?
C13 H13 . 0.9500 ?
C13 C14 . 1.3385(17) ?
C14 H14 . 0.9500 ?
C8 C9 . 1.3963(17) ?
C8 C7 . 1.3900(17) ?
C9 H9 . 0.9500 ?
C9 C10 . 1.3865(18) ?
C20 H20 . 0.9500 ?
C20 C19 . 1.3842(18) ?
C16 H16 . 0.9500 ?
C16 C17 . 1.3924(18) ?
C7 H7 . 0.9500 ?
C7 C12 . 1.391(2) ?
C4 H4 . 0.9500 ?
C4 C5 . 1.3901(18) ?
C5 H5 . 0.9500 ?
C18 H18 . 0.9500 ?
C18 C19 . 1.388(2) ?
C18 C17 . 1.387(2) ?
C19 H19 . 0.9500 ?
C10 H10 . 0.9500 ?
C10 C11 . 1.3916(19) ?
C17 H17 . 0.9500 ?
C11 H11 . 0.9500 ?
C11 C12 . 1.383(2) ?
C12 H12 . 0.9500 ?

loop_
_geom_hbond_atom_site_label_D
_geom_hbond_atom_site_label_H
_geom_hbond_atom_site_label_A
_geom_hbond_site_symmetry_A
_geom_hbond_distance_DH
_geom_hbond_distance_HA
_geom_hbond_distance_DA
_geom_hbond_angle_DHA
N1 H1 O1 3_666 0.888(18) 2.010(18) 2.8907(14) 170.8(17)
C6 H6 O2 2_646 0.95 2.53 3.3332(16) 143
C7 H7 O2 . 0.95 2.54 2.9208(16) 104
C12 H12 Cg1 1_565 0.95 2.59 3.4333(15) 148
C19 H19 Cg1 4_575 0.95 2.81 3.5747(15) 141

loop_
_geom_torsion_atom_site_label_1
_geom_torsion_atom_site_label_2
_geom_torsion_atom_site_label_3
_geom_torsion_atom_site_label_4
_geom_torsion_site_symmetry_1
_geom_torsion_site_symmetry_2
_geom_torsion_site_symmetry_3
_geom_torsion_site_symmetry_4
_geom_torsion
_geom_torsion_publ_flag
S1 N1 C1 C2 . . . . 110.23(11) ?
S1 N1 C1 C6 . . . . -74.82(13) ?
S1 C8 C9 C10 . . . . 175.66(9) ?
S1 C8 C7 C12 . . . . -174.65(10) ?
O1 S1 N1 C1 . . . . 164.82(9) ?
O1 S1 C8 C9 . . . . 37.47(11) ?
O1 S1 C8 C7 . . . . -146.36(10) ?
O2 S1 N1 C1 . . . . 35.79(10) ?
O2 S1 C8 C9 . . . . 168.65(9) ?
O2 S1 C8 C7 . . . . -15.19(11) ?
N1 S1 C8 C9 . . . . -75.20(10) ?
N1 S1 C8 C7 . . . . 100.96(10) ?
N1 C1 C2 C3 . . . . 175.13(10) ?
N1 C1 C2 C13 . . . . -4.13(16) ?
N1 C1 C6 C5 . . . . -175.42(11) ?
C1 C2 C3 C4 . . . . 0.15(17) ?
C1 C2 C13 C14 . . . . 160.81(12) ?
C1 C6 C5 C4 . . . . 0.07(19) ?
C2 C1 C6 C5 . . . . -0.48(18) ?
C2 C3 C4 C5 . . . . -0.56(18) ?
C2 C13 C14 C15 . . . . -179.52(11) ?
C6 C1 C2 C3 . . . . 0.37(16) ?
C6 C1 C2 C13 . . . . -178.89(11) ?
C3 C2 C13 C14 . . . . -18.42(18) ?
C3 C4 C5 C6 . . . . 0.44(19) ?
C15 C20 C19 C18 . . . . -0.9(2) ?
C15 C16 C17 C18 . . . . -0.97(19) ?
C13 C2 C3 C4 . . . . 179.40(11) ?
C14 C15 C20 C19 . . . . 177.62(12) ?
C14 C15 C16 C17 . . . . -176.72(11) ?
C8 S1 N1 C1 . . . . -80.91(10) ?
C8 C9 C10 C11 . . . . -0.86(18) ?
C8 C7 C12 C11 . . . . -1.2(2) ?
C9 C8 C7 C12 . . . . 1.44(18) ?
C9 C10 C11 C12 . . . . 1.1(2) ?
C20 C15 C14 C13 . . . . -6.09(19) ?
C20 C15 C16 C17 . . . . 2.61(18) ?
C16 C15 C14 C13 . . . . 173.20(12) ?
C16 C15 C20 C19 . . . . -1.68(19) ?
C7 C8 C9 C10 . . . . -0.41(18) ?
C19 C18 C17 C16 . . . . -1.7(2) ?
C10 C11 C12 C7 . . . . 0.0(2) ?
C17 C18 C19 C20 . . . . 2.6(2) ?
